data_2212450
loop_
_publ_author_name
'Choi, Hong Dae'
'Seo, Pil Ja'
'Son, Byeng Wha'
'Lee, Uk'

_publ_section_title
;
 5-Bromo-3-methylsulfinyl-2-phenyl-1-benzofuran
;
_journal_coeditor_code BH2081
_journal_issue 3
_journal_name_full 'Acta Crystallographica Section E'
_journal_page_first o1315
_journal_page_last o1316
_journal_paper_doi 10.1107/S160053680700685X
_journal_volume 63
_journal_year 2007
_chemical_formula_iupac 'C15 H11 Br O2 S'
_chemical_formula_moiety 'C15 H11 Br O2 S'
_chemical_formula_sum 'C15 H11 Br O2 S'
_chemical_formula_weight 335.21
_chemical_melting_point .448E-305
_chemical_name_systematic
;
5-Bromo-3-methylsulfinyl-2-phenyl-1-benzofuran
;
_space_group_IT_number 2
_symmetry_cell_setting triclinic
_symmetry_space_group_name_Hall '-P 1'
_symmetry_space_group_name_H-M 'P -1'
_atom_sites_solution_hydrogens geom
_atom_sites_solution_primary direct
_atom_sites_solution_secondary difmap
_audit_creation_method SHELXL97
_cell_angle_alpha 91.9880(10)
_cell_angle_beta 94.7260(10)
_cell_angle_gamma 112.7460(10)
_cell_formula_units_Z 2
_cell_length_a 8.1546(6)
_cell_length_b 8.1745(6)
_cell_length_c 10.8077(8)
_cell_measurement_reflns_used 4454
_cell_measurement_temperature 173(2)
_cell_measurement_theta_max 28.26
_cell_measurement_theta_min 2.71
_cell_volume 660.41(8)
_computing_cell_refinement 'SAINT (Bruker, 1997)'
_computing_data_collection 'SMART (Bruker, 1997)'
_computing_data_reduction SAINT
_computing_molecular_graphics 'ORTEP-3 (Farrugia, 1997) and DIAMOND (Brandenburg, 1998)'
_computing_publication_material SHELXL97
_computing_structure_refinement 'SHELXL97 (Sheldrick, 1997)'
_computing_structure_solution 'SHELXS97 (Sheldrick, 1997)'
_diffrn_ambient_temperature 173(2)
_diffrn_detector_area_resol_mean 10.00
_diffrn_measured_fraction_theta_full 0.980
_diffrn_measured_fraction_theta_max 0.980
_diffrn_measurement_device_type 'Bruker SMART CCD area-detector'
_diffrn_measurement_method '\f and \w'
_diffrn_radiation_monochromator graphite
_diffrn_radiation_source 'fine-focus sealed tube'
_diffrn_radiation_type MoK\a
_diffrn_radiation_wavelength 0.71073
_diffrn_reflns_av_R_equivalents 0.0145
_diffrn_reflns_av_sigmaI/netI 0.0202
_diffrn_reflns_limit_h_max 10
_diffrn_reflns_limit_h_min -10
_diffrn_reflns_limit_k_max 10
_diffrn_reflns_limit_k_min -10
_diffrn_reflns_limit_l_max 13
_diffrn_reflns_limit_l_min -13
_diffrn_reflns_number 5395
_diffrn_reflns_theta_full 26.49
_diffrn_reflns_theta_max 26.49
_diffrn_reflns_theta_min 1.90
_diffrn_standards_number 0
_exptl_absorpt_coefficient_mu 3.264
_exptl_absorpt_correction_T_max 0.274
_exptl_absorpt_correction_T_min 0.230
_exptl_absorpt_correction_type empirical
_exptl_absorpt_process_details '(SADABS; Sheldrick, 1999)'
_exptl_crystal_colour colourless
_exptl_crystal_density_diffrn 1.686
_exptl_crystal_density_method 'not measured'
_exptl_crystal_description block
_exptl_crystal_F_000 336
_exptl_crystal_size_max 0.62
_exptl_crystal_size_mid 0.40
_exptl_crystal_size_min 0.40
_refine_diff_density_max 0.291
_refine_diff_density_min -0.368
_refine_ls_extinction_method none
_refine_ls_goodness_of_fit_ref 1.057
_refine_ls_hydrogen_treatment constr
_refine_ls_matrix_type full
_refine_ls_number_parameters 173
_refine_ls_number_reflns 2690
_refine_ls_number_restraints 0
_refine_ls_restrained_S_all 1.057
_refine_ls_R_factor_all 0.0228
_refine_ls_R_factor_gt 0.0212
_refine_ls_shift/su_max 0.000
_refine_ls_shift/su_mean 0.000
_refine_ls_structure_factor_coef Fsqd
_refine_ls_weighting_details 'calc w = 1/[\s^2^(Fo^2^)+(0.0307P)^2^+0.234P] where P=(Fo^2^+2Fc^2^)/3'
_refine_ls_weighting_scheme calc
_refine_ls_wR_factor_gt 0.0548
_refine_ls_wR_factor_ref 0.0555
_reflns_number_gt 2547
_reflns_number_total 2690
_reflns_threshold_expression I>2\s(I)
_cod_data_source_file bh2081.cif
_cod_data_source_block I
_cod_database_code 2212450
_cod_database_fobs_code 2212450

loop_
_symmetry_equiv_pos_as_xyz
'x, y, z'
'-x, -y, -z'

loop_
_atom_site_type_symbol
_atom_site_label
_atom_site_fract_x
_atom_site_fract_y
_atom_site_fract_z
_atom_site_U_iso_or_equiv
_atom_site_adp_type
_atom_site_calc_flag
_atom_site_refinement_flags
_atom_site_occupancy
Br Br 0.30437(2) 0.61010(2) 0.523987(15) 0.02864(7) Uani d . 1
S S -0.28975(5) 0.18885(5) 0.10006(4) 0.02206(10) Uani d . 1
O O1 -0.31624(17) 0.32448(17) 0.18225(13) 0.0311(3) Uani d . 1
O O2 0.19654(15) 0.34740(16) -0.01039(11) 0.0218(2) Uani d . 1
C C1 0.2733(2) 0.5333(2) 0.35242(15) 0.0222(3) Uani d . 1
C C2 0.1027(2) 0.4332(2) 0.29761(15) 0.0210(3) Uani d . 1
H H2 0.0035 0.4056 0.3420 0.025 Uiso calc R 1
C C3 0.0862(2) 0.3753(2) 0.17219(15) 0.0194(3) Uani d . 1
C C4 -0.0590(2) 0.2685(2) 0.08098(15) 0.0197(3) Uani d . 1
C C5 0.0136(2) 0.2563(2) -0.02655(15) 0.0201(3) Uani d . 1
C C6 0.2395(2) 0.4211(2) 0.11054(15) 0.0203(3) Uani d . 1
C C7 0.4099(2) 0.5223(2) 0.16444(16) 0.0237(3) Uani d . 1
H H7 0.5089 0.5508 0.1199 0.028 Uiso calc R 1
C C8 0.4255(2) 0.5792(2) 0.28857(16) 0.0238(3) Uani d . 1
H H8 0.5373 0.6481 0.3296 0.029 Uiso calc R 1
C C9 -0.0587(2) 0.1669(2) -0.14974(15) 0.0205(3) Uani d . 1
C C10 -0.2106(2) 0.0087(2) -0.16563(17) 0.0252(4) Uani d . 1
H H10 -0.2671 -0.0411 -0.0967 0.030 Uiso calc R 1
C C11 -0.2778(3) -0.0747(2) -0.28328(18) 0.0294(4) Uani d . 1
H H11 -0.3796 -0.1796 -0.2933 0.035 Uiso calc R 1
C C12 -0.1933(3) -0.0019(3) -0.38588(17) 0.0311(4) Uani d . 1
H H12 -0.2387 -0.0579 -0.4649 0.037 Uiso calc R 1
C C13 -0.0412(3) 0.1540(3) -0.37140(17) 0.0296(4) Uani d . 1
H H13 0.0154 0.2017 -0.4407 0.035 Uiso calc R 1
C C14 0.0269(2) 0.2394(2) -0.25434(16) 0.0238(3) Uani d . 1
H H14 0.1289 0.3442 -0.2451 0.029 Uiso calc R 1
C C15 -0.3001(3) 0.0115(3) 0.1963(2) 0.0362(4) Uani d . 1
H H15A -0.2135 0.0577 0.2677 0.054 Uiso calc R 1
H H15B -0.2748 -0.0766 0.1496 0.054 Uiso calc R 1
H H15C -0.4175 -0.0417 0.2229 0.054 Uiso calc R 1

loop_
_atom_site_aniso_label
_atom_site_aniso_U_11
_atom_site_aniso_U_22
_atom_site_aniso_U_33
_atom_site_aniso_U_12
_atom_site_aniso_U_13
_atom_site_aniso_U_23
Br 0.02637(11) 0.03803(12) 0.01949(10) 0.01168(8) -0.00169(7) -0.00377(7)
S 0.01494(19) 0.0234(2) 0.0268(2) 0.00619(16) 0.00323(16) 0.00212(16)
O1 0.0262(7) 0.0284(6) 0.0408(8) 0.0117(5) 0.0117(6) 0.0003(6)
O2 0.0170(6) 0.0268(6) 0.0192(6) 0.0057(5) 0.0033(5) -0.0001(4)
C1 0.0248(8) 0.0246(8) 0.0178(8) 0.0107(7) 0.0006(6) -0.0003(6)
C2 0.0185(8) 0.0248(8) 0.0206(8) 0.0094(6) 0.0028(6) 0.0016(6)
C3 0.0164(7) 0.0197(7) 0.0217(8) 0.0067(6) 0.0023(6) 0.0023(6)
C4 0.0159(7) 0.0211(8) 0.0218(8) 0.0066(6) 0.0024(6) 0.0020(6)
C5 0.0167(8) 0.0195(7) 0.0230(8) 0.0057(6) 0.0018(6) 0.0030(6)
C6 0.0203(8) 0.0220(8) 0.0189(8) 0.0085(6) 0.0023(6) 0.0012(6)
C7 0.0178(8) 0.0265(8) 0.0252(8) 0.0062(7) 0.0054(7) 0.0036(7)
C8 0.0188(8) 0.0249(8) 0.0246(8) 0.0059(6) -0.0013(7) 0.0007(6)
C9 0.0208(8) 0.0213(8) 0.0211(8) 0.0101(6) 0.0017(6) 0.0003(6)
C10 0.0249(9) 0.0248(8) 0.0247(9) 0.0083(7) 0.0040(7) 0.0011(7)
C11 0.0279(9) 0.0249(9) 0.0306(9) 0.0067(7) -0.0015(8) -0.0050(7)
C12 0.0361(10) 0.0338(10) 0.0232(9) 0.0152(8) -0.0025(8) -0.0070(7)
C13 0.0357(10) 0.0347(10) 0.0217(8) 0.0169(8) 0.0054(7) 0.0031(7)
C14 0.0234(8) 0.0248(8) 0.0245(8) 0.0105(7) 0.0035(7) 0.0021(7)
C15 0.0309(10) 0.0297(10) 0.0513(12) 0.0120(8) 0.0166(9) 0.0160(9)

loop_
_atom_type_symbol
_atom_type_description
_atom_type_scat_dispersion_real
_atom_type_scat_dispersion_imag
_atom_type_scat_source
C C 0.0033 0.0016 'International Tables Vol C Tables 4.2.6.8 and 6.1.1.4'
H H 0.0000 0.0000 'International Tables Vol C Tables 4.2.6.8 and 6.1.1.4'
O O 0.0106 0.0060 'International Tables Vol C Tables 4.2.6.8 and 6.1.1.4'
Br Br -0.2901 2.4595 'International Tables Vol C Tables 4.2.6.8 and 6.1.1.4'
S S 0.1246 0.1234 'International Tables Vol C Tables 4.2.6.8 and 6.1.1.4'

loop_
_geom_angle_atom_site_label_1
_geom_angle_atom_site_label_2
_geom_angle_atom_site_label_3
_geom_angle
O1 S C4 107.08(8)
O1 S C15 105.69(9)
C4 S C15 97.91(8)
C5 O2 C6 106.77(12)
C2 C1 C8 123.32(15)
C2 C1 Br 118.60(12)
C8 C1 Br 118.08(13)
C1 C2 C3 116.78(15)
C1 C2 H2 121.6
C3 C2 H2 121.6
C6 C3 C2 119.02(15)
C6 C3 C4 105.21(14)
C2 C3 C4 135.76(15)
C5 C4 C3 107.20(14)
C5 C4 S 126.24(13)
C3 C4 S 126.24(12)
C4 C5 O2 110.47(14)
C4 C5 C9 134.34(15)
O2 C5 C9 115.17(14)
C7 C6 O2 125.19(15)
C7 C6 C3 124.45(15)
O2 C6 C3 110.34(14)
C6 C7 C8 116.29(15)
C6 C7 H7 121.9
C8 C7 H7 121.9
C7 C8 C1 120.13(16)
C7 C8 H8 119.9
C1 C8 H8 119.9
C10 C9 C14 119.21(16)
C10 C9 C5 121.12(15)
C14 C9 C5 119.67(15)
C11 C10 C9 120.47(17)
C11 C10 H10 119.8
C9 C10 H10 119.8
C12 C11 C10 119.95(17)
C12 C11 H11 120.0
C10 C11 H11 120.0
C11 C12 C13 120.22(17)
C11 C12 H12 119.9
C13 C12 H12 119.9
C12 C13 C14 120.43(17)
C12 C13 H13 119.8
C14 C13 H13 119.8
C13 C14 C9 119.71(16)
C13 C14 H14 120.1
C9 C14 H14 120.1
S C15 H15A 109.5
S C15 H15B 109.5
H15A C15 H15B 109.5
S C15 H15C 109.5
H15A C15 H15C 109.5
H15B C15 H15C 109.5

loop_
_geom_bond_atom_site_label_1
_geom_bond_atom_site_label_2
_geom_bond_distance
Br C1 1.901(2)
S O1 1.4880(10)
S C4 1.770(2)
S C15 1.793(2)
O2 C5 1.378(2)
O2 C6 1.379(2)
C1 C2 1.381(2)
C1 C8 1.399(2)
C2 C3 1.399(2)
C2 H2 0.9300
C3 C6 1.393(2)
C3 C4 1.443(2)
C4 C5 1.364(2)
C5 C9 1.458(2)
C6 C7 1.378(2)
C7 C8 1.384(2)
C7 H7 0.9300
C8 H8 0.9300
C9 C10 1.395(2)
C9 C14 1.405(2)
C10 C11 1.385(3)
C10 H10 0.9300
C11 C12 1.383(3)
C11 H11 0.9300
C12 C13 1.385(3)
C12 H12 0.9300
C13 C14 1.385(3)
C13 H13 0.9300
C14 H14 0.9300
C15 H15A 0.9600
C15 H15B 0.9600
C15 H15C 0.9600

loop_
_geom_torsion_atom_site_label_1
_geom_torsion_atom_site_label_2
_geom_torsion_atom_site_label_3
_geom_torsion_atom_site_label_4
_geom_torsion
C8 C1 C2 C3 0.8(2)
Br C1 C2 C3 -178.31(12)
C1 C2 C3 C6 -0.2(2)
C1 C2 C3 C4 178.34(17)
C6 C3 C4 C5 0.25(18)
C2 C3 C4 C5 -178.40(18)
C6 C3 C4 S -173.54(12)
C2 C3 C4 S 7.8(3)
O1 S C4 C5 -139.86(15)
C15 S C4 C5 110.96(16)
O1 S C4 C3 32.77(16)
C15 S C4 C3 -76.40(16)
C3 C4 C5 O2 0.39(18)
S C4 C5 O2 174.18(11)
C3 C4 C5 C9 178.76(17)
S C4 C5 C9 -7.5(3)
C6 O2 C5 C4 -0.88(17)
C6 O2 C5 C9 -179.59(13)
C5 O2 C6 C7 179.61(16)
C5 O2 C6 C3 1.05(17)
C2 C3 C6 C7 -0.5(3)
C4 C3 C6 C7 -179.38(16)
C2 C3 C6 O2 178.12(14)
C4 C3 C6 O2 -0.80(18)
O2 C6 C7 C8 -177.89(15)
C3 C6 C7 C8 0.5(3)
C6 C7 C8 C1 0.1(2)
C2 C1 C8 C7 -0.7(3)
Br C1 C8 C7 178.32(13)
C4 C5 C9 C10 -30.3(3)
O2 C5 C9 C10 148.05(15)
C4 C5 C9 C14 150.65(18)
O2 C5 C9 C14 -31.0(2)
C14 C9 C10 C11 -0.9(3)
C5 C9 C10 C11 180.00(16)
C9 C10 C11 C12 0.5(3)
C10 C11 C12 C13 0.2(3)
C11 C12 C13 C14 -0.5(3)
C12 C13 C14 C9 0.1(3)
C10 C9 C14 C13 0.6(3)
C5 C9 C14 C13 179.68(16)

loop_
_cod_related_entry_id
_cod_related_entry_database
_cod_related_entry_code
1 ChemSpider 21125285
